data_9003877
loop_
_publ_author_name
'Mookherjee, M.'
'Stixrude, L.'

_publ_section_title
;
 High-pressure proton disorder in brucite
 Sample: P = 119.1 GPa
 Note: cell adjusted to match Figure 2
;
_journal_name_full 'American Mineralogist'
_journal_page_first 127
_journal_page_last 134
_journal_paper_doi 10.2138/am.2006.1886
_journal_volume 91
_journal_year 2006
_chemical_compound_source 'hypothetical structure calculated with DFT'
_chemical_formula_sum 'H2 Mg O2'
_chemical_name_mineral Brucite
_space_group_IT_number 147
_symmetry_space_group_name_Hall '-P 3'
_symmetry_space_group_name_H-M 'P -3'
_cell_angle_alpha 90
_cell_angle_beta 90
_cell_angle_gamma 120
_cell_length_a 4.5804
_cell_length_b 4.5804
_cell_length_c 4.8435
_cell_formula_units_Z 3
_cell_volume 88.003
_database_code_amcsd 0004001
_diffrn_ambient_pressure 1.191e+08
_exptl_crystal_density_diffrn 3.301
_cod_original_formula_sum 'Mg O2 H2'
_cod_database_code 9003877

loop_
_space_group_symop_operation_xyz
x,y,z
y,-x+y,-z
-x+y,-x,z
-x,-y,-z
-y,x-y,z
x-y,x,-z

loop_
_atom_site_label
_atom_site_fract_x
_atom_site_fract_y
_atom_site_fract_z
Mg1 0.00000 0.00000 0.00000
Mg2 0.33333 0.66667 0.01510
O 0.33070 0.33750 0.27460
H 0.21460 0.37770 0.48110

loop_
_cod_related_entry_id
_cod_related_entry_database
_cod_related_entry_code
1 AMCSD 0004001
